data_7235292
loop_
_publ_author_name
'Bakthadoss, Manickam'
'Kannan, Damodharan'

_publ_section_title
;
 A novel synthesis of tetra and pentacyclic quinolinopyran tethered
 pyrazole/coumarin scaffolds via a solid state melt reaction
;
_journal_issue 23
_journal_name_full 'RSC Advances'
_journal_page_first 11723
_journal_paper_doi 10.1039/c3ra46894a
_journal_volume 4
_journal_year 2014
_chemical_formula_sum 'C46 H42 N6 O4 S'
_chemical_formula_weight 774.92
_space_group_IT_number 2
_space_group_name_Hall '-P 1'
_space_group_name_H-M_alt 'P -1'
_atom_sites_solution_hydrogens geom
_atom_sites_solution_primary direct
_atom_sites_solution_secondary difmap
_audit_creation_method SHELXL-97
_cell_angle_alpha 108.664(5)
_cell_angle_beta 95.444(5)
_cell_angle_gamma 103.641(5)
_cell_formula_units_Z 2
_cell_length_a 10.997(5)
_cell_length_b 11.276(5)
_cell_length_c 14.078(5)
_cell_measurement_temperature 293(2)
_cell_volume 1579.5(12)
_computing_structure_refinement 'SHELXL-97 (Sheldrick, 1997)'
_computing_structure_solution 'SHELXS-97 (Sheldrick, 1990)'
_diffrn_ambient_temperature 293(2)
_diffrn_measured_fraction_theta_full 0.981
_diffrn_measured_fraction_theta_max 0.981
_diffrn_radiation_monochromator graphite
_diffrn_radiation_source 'fine-focus sealed tube'
_diffrn_radiation_type MoK\a
_diffrn_radiation_wavelength 0.71073
_diffrn_reflns_av_R_equivalents 0.0505
_diffrn_reflns_av_sigmaI/netI 0.0438
_diffrn_reflns_limit_h_max 12
_diffrn_reflns_limit_h_min -12
_diffrn_reflns_limit_k_max 12
_diffrn_reflns_limit_k_min -13
_diffrn_reflns_limit_l_max 16
_diffrn_reflns_limit_l_min -16
_diffrn_reflns_number 18405
_diffrn_reflns_theta_full 24.75
_diffrn_reflns_theta_max 24.75
_diffrn_reflns_theta_min 1.55
_exptl_absorpt_coefficient_mu 0.169
_exptl_crystal_density_diffrn 1.629
_exptl_crystal_density_method 'not measured'
_exptl_crystal_F_000 816
_refine_diff_density_max 0.673
_refine_diff_density_min -0.334
_refine_diff_density_rms 0.051
_refine_ls_extinction_method none
_refine_ls_goodness_of_fit_ref 0.817
_refine_ls_hydrogen_treatment mixed
_refine_ls_matrix_type full
_refine_ls_number_parameters 428
_refine_ls_number_reflns 5307
_refine_ls_number_restraints 0
_refine_ls_restrained_S_all 0.817
_refine_ls_R_factor_all 0.0791
_refine_ls_R_factor_gt 0.0533
_refine_ls_shift/su_max 0.000
_refine_ls_shift/su_mean 0.000
_refine_ls_structure_factor_coef Fsqd
_refine_ls_weighting_details 'calc w=1/[\s^2^(Fo^2^)+(0.1265P)^2^+1.8654P] where P=(Fo^2^+2Fc^2^)/3'
_refine_ls_weighting_scheme calc
_refine_ls_wR_factor_gt 0.1501
_refine_ls_wR_factor_ref 0.1861
_reflns_number_gt 3800
_reflns_number_total 5307
_reflns_threshold_expression >2sigma(I)
_cod_data_source_file c3ra46894a4.cif
_cod_data_source_block shelxl
_cod_original_cell_volume 1579.5(11)
_cod_original_formula_sum 'C46 C0 H42 N6 O4 S'
_cod_database_code 7235292

loop_
_symmetry_equiv_pos_as_xyz
'x, y, z'
'-x, -y, -z'

loop_
_atom_site_label
_atom_site_type_symbol
_atom_site_fract_x
_atom_site_fract_y
_atom_site_fract_z
_atom_site_U_iso_or_equiv
_atom_site_adp_type
_atom_site_occupancy
_atom_site_symmetry_multiplicity
_atom_site_calc_flag
_atom_site_refinement_flags
S1 S 0.33249(8) -0.01950(7) 0.13490(7) 0.0572(3) Uani 1 1 d .
O4 O 0.63868(17) 0.3929(2) 0.34155(15) 0.0437(5) Uani 1 1 d .
O5 O 0.4149(2) 0.55574(19) 0.19271(16) 0.0535(6) Uani 1 1 d .
O6 O 0.8530(2) 0.7575(2) 0.1425(2) 0.0691(7) Uani 1 1 d .
O2 O 0.2277(2) -0.0879(2) 0.1672(2) 0.0803(8) Uani 1 1 d .
N1 N 0.3301(2) 0.1335(2) 0.1699(2) 0.0486(6) Uani 1 1 d .
N3 N 0.4785(2) 0.2824(3) 0.51614(19) 0.0483(6) Uani 1 1 d .
N4 N 0.5860(2) 0.3188(2) 0.47642(17) 0.0415(6) Uani 1 1 d .
O7 O 0.9380(3) 0.6028(3) 0.0454(2) 0.0807(8) Uani 1 1 d .
O3 O 0.3694(3) 0.3755(2) 0.05558(17) 0.0734(7) Uani 1 1 d .
C19 C 0.5868(2) 0.4548(3) 0.2776(2) 0.0362(6) Uani 1 1 d .
H011 H 0.5793 0.5382 0.3230 0.043 Uiso 1 1 calc R
C18 C 0.5537(3) 0.3544(3) 0.3968(2) 0.0375(6) Uani 1 1 d .
O1 O 0.3426(3) -0.0661(2) 0.02997(19) 0.0852(9) Uani 1 1 d .
C15 C 0.4495(2) 0.3701(2) 0.2189(2) 0.0356(6) Uani 1 1 d .
C30 C 0.7059(3) 0.3166(3) 0.5231(2) 0.0439(7) Uani 1 1 d .
C16 C 0.3629(3) 0.3793(3) 0.3012(2) 0.0378(6) Uani 1 1 d .
C25 C 0.7172(3) 0.6130(3) 0.2131(2) 0.0436(7) Uani 1 1 d .
H017 H 0.6827 0.6764 0.2514 0.052 Uiso 1 1 calc R
C17 C 0.4267(3) 0.3434(3) 0.3828(2) 0.0382(6) Uani 1 1 d .
C20 C 0.6829(2) 0.4855(3) 0.2135(2) 0.0377(6) Uani 1 1 d .
C23 C 0.8554(3) 0.5489(3) 0.0976(2) 0.0499(8) Uani 1 1 d .
C40 C 0.3840(3) 0.2975(3) 0.4589(2) 0.0431(7) Uani 1 1 d .
C9 C 0.2298(3) 0.2940(3) 0.2502(2) 0.0418(7) Uani 1 1 d .
C24 C 0.8036(3) 0.6405(3) 0.1539(2) 0.0449(7) Uani 1 1 d .
C14 C 0.4452(3) 0.2274(3) 0.1608(2) 0.0444(7) Uani 1 1 d .
C37 C 0.4064(3) 0.4315(3) 0.1449(2) 0.0433(7) Uani 1 1 d .
C8 C 0.2161(3) 0.1703(3) 0.1824(2) 0.0435(7) Uani 1 1 d .
C4 C 0.4787(4) 0.0010(3) 0.3095(3) 0.0651(10) Uani 1 1 d .
H027 H 0.4085 0.0102 0.3401 0.078 Uiso 1 1 calc R
C21 C 0.7359(3) 0.3943(3) 0.1562(2) 0.0473(7) Uani 1 1 d .
H028 H 0.7122 0.3100 0.1573 0.057 Uiso 1 1 calc R
C22 C 0.8237(3) 0.4241(3) 0.0968(3) 0.0564(8) Uani 1 1 d .
H029 H 0.8593 0.3619 0.0582 0.068 Uiso 1 1 calc R
C13 C 0.0959(3) 0.0908(3) 0.1287(3) 0.0583(9) Uani 1 1 d .
H030 H 0.0864 0.0087 0.0808 0.070 Uiso 1 1 calc R
C35 C 0.8149(3) 0.3494(4) 0.4848(3) 0.0585(9) Uani 1 1 d .
H031 H 0.8111 0.3709 0.4262 0.070 Uiso 1 1 calc R
C10 C 0.1234(3) 0.3382(4) 0.2656(3) 0.0575(9) Uani 1 1 d .
H032 H 0.1326 0.4226 0.3097 0.069 Uiso 1 1 calc R
C5 C 0.4735(3) -0.0129(3) 0.2078(3) 0.0514(8) Uani 1 1 d .
C31 C 0.7130(3) 0.2828(4) 0.6091(3) 0.0590(9) Uani 1 1 d .
H034 H 0.6398 0.2600 0.6351 0.071 Uiso 1 1 calc R
C36 C 0.2524(3) 0.2682(4) 0.4812(3) 0.0669(10) Uani 1 1 d .
H03A H 0.1959 0.2841 0.4334 0.100 Uiso 1 1 calc R
H03B H 0.2524 0.3232 0.5492 0.100 Uiso 1 1 calc R
H03C H 0.2242 0.1784 0.4753 0.100 Uiso 1 1 calc R
C6 C 0.5775(4) -0.0274(4) 0.1631(3) 0.0706(10) Uani 1 1 d .
H036 H 0.5747 -0.0372 0.0947 0.085 Uiso 1 1 calc R
C12 C -0.0088(3) 0.1355(4) 0.1478(3) 0.0707(11) Uani 1 1 d .
H037 H -0.0896 0.0818 0.1137 0.085 Uiso 1 1 calc R
C26 C 0.9286(4) 0.7306(4) 0.0654(3) 0.0732(11) Uani 1 1 d .
H03D H 0.8891 0.7382 0.0038 0.088 Uiso 1 1 calc R
H03E H 1.0127 0.7924 0.0885 0.088 Uiso 1 1 calc R
C11 C 0.0039(3) 0.2574(4) 0.2157(3) 0.0698(10) Uani 1 1 d .
H039 H -0.0678 0.2858 0.2282 0.084 Uiso 1 1 calc R
C2 C 0.6936(4) -0.0120(4) 0.3214(4) 0.0785(12) Uani 1 1 d .
C33 C 0.9373(4) 0.3171(4) 0.6191(3) 0.0759(11) Uani 1 1 d .
H041 H 1.0153 0.3177 0.6516 0.091 Uiso 1 1 calc R
C38 C 0.3828(5) 0.6276(4) 0.1302(3) 0.0829(13) Uani 1 1 d .
H04A H 0.3920 0.7160 0.1727 0.124 Uiso 1 1 calc R
H04B H 0.2963 0.5875 0.0946 0.124 Uiso 1 1 calc R
H04C H 0.4387 0.6270 0.0817 0.124 Uiso 1 1 calc R
C34 C 0.9300(4) 0.3501(4) 0.5343(3) 0.0722(11) Uani 1 1 d .
H043 H 1.0037 0.3735 0.5093 0.087 Uiso 1 1 calc R
C3 C 0.5883(5) 0.0009(4) 0.3647(3) 0.0769(11) Uani 1 1 d .
H044 H 0.5915 0.0099 0.4329 0.092 Uiso 1 1 calc R
C32 C 0.8286(4) 0.2828(4) 0.6563(3) 0.0772(11) Uani 1 1 d .
H045 H 0.8330 0.2593 0.7139 0.093 Uiso 1 1 calc R
C1 C 0.8152(5) -0.0079(5) 0.3848(5) 0.122(2) Uani 1 1 d .
H04D H 0.8786 -0.0183 0.3428 0.183 Uiso 1 1 calc R
H04E H 0.7983 -0.0772 0.4116 0.183 Uiso 1 1 calc R
H04F H 0.8457 0.0744 0.4401 0.183 Uiso 1 1 calc R
C7 C 0.6858(4) -0.0273(4) 0.2206(4) 0.0847(13) Uani 1 1 d .
H047 H 0.7557 -0.0379 0.1900 0.102 Uiso 1 1 calc R
H16 H 0.355(3) 0.468(3) 0.329(2) 0.039(7) Uiso 1 1 d .

loop_
_atom_site_aniso_label
_atom_site_aniso_U_11
_atom_site_aniso_U_22
_atom_site_aniso_U_33
_atom_site_aniso_U_23
_atom_site_aniso_U_13
_atom_site_aniso_U_12
S1 0.0650(6) 0.0338(4) 0.0645(6) 0.0163(4) 0.0051(4) 0.0027(3)
O4 0.0346(10) 0.0589(12) 0.0482(11) 0.0329(10) 0.0105(9) 0.0121(9)
O5 0.0682(14) 0.0405(12) 0.0558(13) 0.0241(10) 0.0029(11) 0.0162(10)
O6 0.0698(16) 0.0504(13) 0.0991(19) 0.0424(13) 0.0361(14) 0.0084(11)
O2 0.0643(16) 0.0540(15) 0.124(2) 0.0481(15) 0.0117(15) -0.0020(12)
N1 0.0399(14) 0.0393(13) 0.0648(16) 0.0221(12) 0.0081(12) 0.0032(10)
N3 0.0443(14) 0.0609(16) 0.0432(13) 0.0268(12) 0.0107(12) 0.0088(12)
N4 0.0388(13) 0.0516(14) 0.0387(13) 0.0238(11) 0.0080(10) 0.0103(11)
O7 0.0803(18) 0.0780(18) 0.118(2) 0.0628(17) 0.0631(17) 0.0276(14)
O3 0.106(2) 0.0644(15) 0.0429(13) 0.0167(12) -0.0106(13) 0.0243(14)
C19 0.0348(14) 0.0372(14) 0.0384(14) 0.0185(12) 0.0034(12) 0.0076(11)
C18 0.0371(15) 0.0410(15) 0.0358(14) 0.0183(12) 0.0066(12) 0.0069(11)
O1 0.124(2) 0.0543(15) 0.0563(15) 0.0032(12) -0.0002(15) 0.0167(15)
C15 0.0343(14) 0.0363(14) 0.0376(14) 0.0177(11) 0.0056(12) 0.0067(11)
C30 0.0450(17) 0.0437(16) 0.0447(16) 0.0188(13) 0.0027(13) 0.0135(13)
C16 0.0337(14) 0.0395(15) 0.0407(15) 0.0160(12) 0.0078(12) 0.0081(12)
C25 0.0400(16) 0.0423(16) 0.0472(16) 0.0180(13) 0.0076(13) 0.0061(12)
C17 0.0369(15) 0.0422(15) 0.0363(14) 0.0161(12) 0.0067(12) 0.0093(12)
C20 0.0312(14) 0.0436(15) 0.0394(15) 0.0210(12) 0.0041(12) 0.0050(11)
C23 0.0425(17) 0.0600(19) 0.0617(19) 0.0376(16) 0.0212(15) 0.0140(14)
C40 0.0390(16) 0.0509(17) 0.0392(15) 0.0189(13) 0.0087(13) 0.0077(13)
C9 0.0339(15) 0.0499(17) 0.0460(16) 0.0255(14) 0.0057(12) 0.0087(12)
C24 0.0404(16) 0.0405(16) 0.0571(18) 0.0278(14) 0.0063(14) 0.0042(12)
C14 0.0429(16) 0.0325(14) 0.0559(18) 0.0173(13) 0.0156(14) 0.0023(12)
C37 0.0404(16) 0.0446(16) 0.0460(17) 0.0221(14) 0.0051(13) 0.0066(12)
C8 0.0392(16) 0.0466(17) 0.0460(16) 0.0241(14) 0.0049(13) 0.0047(13)
C4 0.077(3) 0.057(2) 0.066(2) 0.0231(17) 0.022(2) 0.0226(18)
C21 0.0446(17) 0.0455(16) 0.0631(19) 0.0317(15) 0.0164(15) 0.0141(13)
C22 0.0542(19) 0.058(2) 0.074(2) 0.0340(17) 0.0320(17) 0.0256(16)
C13 0.0469(19) 0.058(2) 0.061(2) 0.0263(16) -0.0038(16) -0.0048(15)
C35 0.0472(19) 0.076(2) 0.063(2) 0.0369(18) 0.0073(16) 0.0202(16)
C10 0.0416(18) 0.074(2) 0.063(2) 0.0306(18) 0.0102(15) 0.0186(16)
C5 0.065(2) 0.0341(15) 0.060(2) 0.0215(14) 0.0190(16) 0.0146(14)
C31 0.062(2) 0.076(2) 0.0520(19) 0.0356(17) 0.0091(17) 0.0254(18)
C36 0.0474(19) 0.098(3) 0.061(2) 0.041(2) 0.0183(17) 0.0093(18)
C6 0.086(3) 0.074(2) 0.075(2) 0.042(2) 0.037(2) 0.035(2)
C12 0.0382(19) 0.089(3) 0.079(3) 0.041(2) -0.0036(17) -0.0027(18)
C26 0.061(2) 0.075(3) 0.103(3) 0.057(2) 0.035(2) 0.0105(18)
C11 0.0364(18) 0.100(3) 0.082(3) 0.045(2) 0.0099(17) 0.0184(19)
C2 0.078(3) 0.049(2) 0.109(4) 0.031(2) 0.001(3) 0.0215(19)
C33 0.060(2) 0.098(3) 0.078(3) 0.039(2) -0.004(2) 0.033(2)
C38 0.122(4) 0.058(2) 0.081(3) 0.042(2) 0.003(3) 0.032(2)
C34 0.050(2) 0.095(3) 0.085(3) 0.046(2) 0.0113(19) 0.0271(19)
C3 0.102(3) 0.064(2) 0.064(2) 0.0225(19) 0.002(2) 0.028(2)
C32 0.083(3) 0.100(3) 0.063(2) 0.043(2) 0.000(2) 0.039(2)
C1 0.099(4) 0.079(3) 0.175(6) 0.041(3) -0.029(4) 0.028(3)
C7 0.075(3) 0.087(3) 0.122(4) 0.059(3) 0.039(3) 0.041(2)

loop_
_atom_type_symbol
_atom_type_description
_atom_type_scat_dispersion_real
_atom_type_scat_dispersion_imag
_atom_type_scat_source
C C 0.0033 0.0016 'International Tables Vol C Tables 4.2.6.8 and 6.1.1.4'
H H 0.0000 0.0000 'International Tables Vol C Tables 4.2.6.8 and 6.1.1.4'
N N 0.0061 0.0033 'International Tables Vol C Tables 4.2.6.8 and 6.1.1.4'
O O 0.0106 0.0060 'International Tables Vol C Tables 4.2.6.8 and 6.1.1.4'
S S 0.1246 0.1234 'International Tables Vol C Tables 4.2.6.8 and 6.1.1.4'
C C 0.0033 0.0016 'International Tables Vol C Tables 4.2.6.8 and 6.1.1.4'

loop_
_geom_angle_atom_site_label_1
_geom_angle_atom_site_label_2
_geom_angle_atom_site_label_3
_geom_angle
O2 S1 O1 118.54(18)
O2 S1 N1 107.02(15)
O1 S1 N1 109.88(15)
O2 S1 C5 108.41(16)
O1 S1 C5 108.19(18)
N1 S1 C5 103.80(13)
C18 O4 C19 111.2(2)
C37 O5 C38 116.7(3)
C24 O6 C26 105.3(3)
C8 N1 C14 120.0(2)
C8 N1 S1 122.24(19)
C14 N1 S1 115.78(19)
C40 N3 N4 105.2(2)
C18 N4 N3 109.3(2)
C18 N4 C30 131.4(2)
N3 N4 C30 119.3(2)
C23 O7 C26 106.0(3)
O4 C19 C20 107.7(2)
O4 C19 C15 110.4(2)
C20 C19 C15 116.5(2)
O4 C18 N4 122.8(2)
O4 C18 C17 127.6(3)
N4 C18 C17 109.5(2)
C37 C15 C14 110.1(2)
C37 C15 C16 109.2(2)
C14 C15 C16 111.3(2)
C37 C15 C19 108.0(2)
C14 C15 C19 112.0(2)
C16 C15 C19 106.1(2)
C35 C30 C31 119.6(3)
C35 C30 N4 121.2(3)
C31 C30 N4 119.2(3)
C17 C16 C9 115.5(2)
C17 C16 C15 106.1(2)
C9 C16 C15 108.8(2)
C24 C25 C20 117.1(3)
C18 C17 C40 104.2(2)
C18 C17 C16 122.0(2)
C40 C17 C16 133.8(3)
C21 C20 C25 120.0(3)
C21 C20 C19 122.8(2)
C25 C20 C19 117.1(2)
C22 C23 C24 121.9(3)
C22 C23 O7 128.3(3)
C24 C23 O7 109.7(3)
N3 C40 C17 111.8(2)
N3 C40 C36 119.9(3)
C17 C40 C36 128.3(3)
C8 C9 C10 119.7(3)
C8 C9 C16 118.0(3)
C10 C9 C16 122.3(3)
C25 C24 C23 122.1(3)
C25 C24 O6 127.8(3)
C23 C24 O6 110.1(3)
N1 C14 C15 111.9(2)
O3 C37 O5 124.1(3)
O3 C37 C15 124.8(3)
O5 C37 C15 111.1(2)
C9 C8 C13 120.1(3)
C9 C8 N1 116.1(2)
C13 C8 N1 123.8(3)
C3 C4 C5 119.3(4)
C20 C21 C22 122.0(3)
C23 C22 C21 116.8(3)
C12 C13 C8 119.0(3)
C34 C35 C30 119.3(3)
C11 C10 C9 120.1(3)
C6 C5 C4 119.8(4)
C6 C5 S1 120.1(3)
C4 C5 S1 120.0(3)
C30 C31 C32 119.9(3)
C5 C6 C7 119.3(4)
C11 C12 C13 121.2(3)
O7 C26 O6 108.1(3)
C12 C11 C10 119.8(3)
C3 C2 C7 118.1(4)
C3 C2 C1 120.6(5)
C7 C2 C1 121.3(5)
C34 C33 C32 119.4(4)
C33 C34 C35 121.2(4)
C2 C3 C4 121.5(4)
C33 C32 C31 120.5(4)
C2 C7 C6 121.9(4)

loop_
_geom_bond_atom_site_label_1
_geom_bond_atom_site_label_2
_geom_bond_distance
S1 O2 1.427(3)
S1 O1 1.426(3)
S1 N1 1.643(3)
S1 C5 1.749(4)
O4 C18 1.352(3)
O4 C19 1.455(3)
O5 C37 1.322(4)
O5 C38 1.445(4)
O6 C24 1.369(3)
O6 C26 1.429(4)
N1 C8 1.420(4)
N1 C14 1.492(3)
N3 C40 1.331(4)
N3 N4 1.386(3)
N4 C18 1.351(4)
N4 C30 1.425(4)
O7 C23 1.374(4)
O7 C26 1.408(5)
O3 C37 1.191(4)
C19 C20 1.503(4)
C19 C15 1.566(4)
C18 C17 1.362(4)
C15 C37 1.520(4)
C15 C14 1.541(4)
C15 C16 1.562(4)
C30 C35 1.381(4)
C30 C31 1.382(4)
C16 C17 1.501(4)
C16 C9 1.509(4)
C25 C24 1.367(4)
C25 C20 1.401(4)
C17 C40 1.404(4)
C20 C21 1.374(4)
C23 C22 1.364(4)
C23 C24 1.363(4)
C40 C36 1.493(4)
C9 C8 1.379(4)
C9 C10 1.385(4)
C8 C13 1.393(4)
C4 C3 1.371(6)
C4 C5 1.384(5)
C21 C22 1.388(4)
C13 C12 1.378(5)
C35 C34 1.383(5)
C10 C11 1.379(5)
C5 C6 1.375(5)
C31 C32 1.377(5)
C6 C7 1.374(6)
C12 C11 1.366(6)
C2 C3 1.375(6)
C2 C7 1.365(6)
C2 C1 1.518(6)
C33 C34 1.360(6)
C33 C32 1.373(6)

loop_
_geom_torsion_atom_site_label_1
_geom_torsion_atom_site_label_2
_geom_torsion_atom_site_label_3
_geom_torsion_atom_site_label_4
_geom_torsion
O2 S1 N1 C8 -26.7(3)
O1 S1 N1 C8 103.2(3)
C5 S1 N1 C8 -141.3(2)
O2 S1 N1 C14 169.1(2)
O1 S1 N1 C14 -60.9(3)
C5 S1 N1 C14 54.6(3)
C40 N3 N4 C18 -0.1(3)
C40 N3 N4 C30 178.5(2)
C18 O4 C19 C20 -175.9(2)
C18 O4 C19 C15 -47.7(3)
C19 O4 C18 N4 -166.2(2)
C19 O4 C18 C17 14.6(4)
N3 N4 C18 O4 -178.9(2)
C30 N4 C18 O4 2.7(4)
N3 N4 C18 C17 0.4(3)
C30 N4 C18 C17 -178.0(3)
O4 C19 C15 C37 -173.7(2)
C20 C19 C15 C37 -50.5(3)
O4 C19 C15 C14 -52.3(3)
C20 C19 C15 C14 70.9(3)
O4 C19 C15 C16 69.3(3)
C20 C19 C15 C16 -167.5(2)
C18 N4 C30 C35 -3.2(5)
N3 N4 C30 C35 178.6(3)
C18 N4 C30 C31 175.9(3)
N3 N4 C30 C31 -2.3(4)
C37 C15 C16 C17 -168.5(2)
C14 C15 C16 C17 69.7(3)
C19 C15 C16 C17 -52.4(3)
C37 C15 C16 C9 66.7(3)
C14 C15 C16 C9 -55.1(3)
C19 C15 C16 C9 -177.2(2)
O4 C18 C17 C40 178.8(3)
N4 C18 C17 C40 -0.5(3)
O4 C18 C17 C16 -2.2(4)
N4 C18 C17 C16 178.5(2)
C9 C16 C17 C18 143.5(3)
C15 C16 C17 C18 22.9(3)
C9 C16 C17 C40 -37.9(4)
C15 C16 C17 C40 -158.4(3)
C24 C25 C20 C21 0.2(4)
C24 C25 C20 C19 -179.3(2)
O4 C19 C20 C21 51.4(3)
C15 C19 C20 C21 -73.2(3)
O4 C19 C20 C25 -129.2(3)
C15 C19 C20 C25 106.2(3)
C26 O7 C23 C22 175.0(4)
C26 O7 C23 C24 -4.4(4)
N4 N3 C40 C17 -0.2(3)
N4 N3 C40 C36 -179.3(3)
C18 C17 C40 N3 0.5(3)
C16 C17 C40 N3 -178.3(3)
C18 C17 C40 C36 179.5(3)
C16 C17 C40 C36 0.6(5)
C17 C16 C9 C8 -73.6(3)
C15 C16 C9 C8 45.5(3)
C17 C16 C9 C10 109.6(3)
C15 C16 C9 C10 -131.3(3)
C20 C25 C24 C23 -0.3(4)
C20 C25 C24 O6 -178.7(3)
C22 C23 C24 C25 0.2(5)
O7 C23 C24 C25 179.6(3)
C22 C23 C24 O6 178.9(3)
O7 C23 C24 O6 -1.7(4)
C26 O6 C24 C25 -174.5(3)
C26 O6 C24 C23 6.9(4)
C8 N1 C14 C15 29.6(4)
S1 N1 C14 C15 -165.9(2)
C37 C15 C14 N1 -101.3(3)
C16 C15 C14 N1 20.0(3)
C19 C15 C14 N1 138.5(2)
C38 O5 C37 O3 -3.2(5)
C38 O5 C37 C15 177.0(3)
C14 C15 C37 O3 3.0(4)
C16 C15 C37 O3 -119.5(3)
C19 C15 C37 O3 125.6(3)
C14 C15 C37 O5 -177.1(2)
C16 C15 C37 O5 60.3(3)
C19 C15 C37 O5 -54.5(3)
C10 C9 C8 C13 0.7(4)
C16 C9 C8 C13 -176.1(3)
C10 C9 C8 N1 179.0(3)
C16 C9 C8 N1 2.2(4)
C14 N1 C8 C9 -43.3(4)
S1 N1 C8 C9 153.3(2)
C14 N1 C8 C13 134.9(3)
S1 N1 C8 C13 -28.5(4)
C25 C20 C21 C22 0.0(5)
C19 C20 C21 C22 179.4(3)
C24 C23 C22 C21 -0.1(5)
O7 C23 C22 C21 -179.3(3)
C20 C21 C22 C23 0.0(5)
C9 C8 C13 C12 -2.7(5)
N1 C8 C13 C12 179.2(3)
C31 C30 C35 C34 -1.1(5)
N4 C30 C35 C34 177.9(3)
C8 C9 C10 C11 2.0(5)
C16 C9 C10 C11 178.7(3)
C3 C4 C5 C6 0.4(5)
C3 C4 C5 S1 177.5(3)
O2 S1 C5 C6 141.2(3)
O1 S1 C5 C6 11.4(3)
N1 S1 C5 C6 -105.3(3)
O2 S1 C5 C4 -35.9(3)
O1 S1 C5 C4 -165.6(3)
N1 S1 C5 C4 77.7(3)
C35 C30 C31 C32 0.4(5)
N4 C30 C31 C32 -178.7(3)
C4 C5 C6 C7 -0.3(5)
S1 C5 C6 C7 -177.4(3)
C8 C13 C12 C11 2.0(5)
C23 O7 C26 O6 8.5(4)
C24 O6 C26 O7 -9.5(4)
C13 C12 C11 C10 0.7(6)
C9 C10 C11 C12 -2.8(5)
C32 C33 C34 C35 -0.2(6)
C30 C35 C34 C33 1.0(6)
C7 C2 C3 C4 -1.1(6)
C1 C2 C3 C4 178.2(4)
C5 C4 C3 C2 0.3(6)
C34 C33 C32 C31 -0.6(6)
C30 C31 C32 C33 0.5(6)
C3 C2 C7 C6 1.3(6)
C1 C2 C7 C6 -178.1(4)
C5 C6 C7 C2 -0.6(6)
